data_4030493
loop_
_publ_author_name
'Richard L. Wells'
'Andrew T. McPhail'
'Timothy M. Speer'

_publ_section_title
;
 Synthesis and characterization of novel aluminium-arsenic compounds. II.
 Crystal structures of [R2AlAs(SiMe3)2]2(R=i-Bu, Me) and
 i-Bu2(Cl)Al.As(SiMe3)3
;
_journal_issue Supp
_journal_name_full 'European Journal of Solid State and Inorganic Chemistry'
_journal_page_first 63
_journal_page_last 79
_journal_volume 29
_journal_year 1992
_chemical_formula_sum 'C16 H48 Al2 As2 Si4'
_chemical_formula_weight 556.71
_space_group_IT_number 2
_symmetry_cell_setting triclinic
_symmetry_Int_Tables_number 2
_symmetry_space_group_name_Hall '-P 1'
_symmetry_space_group_name_H-M 'P -1'
_cell_angle_alpha 99.18(1)
_cell_angle_beta 115.70(1)
_cell_angle_gamma 77.13(1)
_cell_formula_units_Z 1
_cell_length_a 9.723(1)
_cell_length_b 9.968(1)
_cell_length_c 9.246(1)
_cell_volume 785.16(16)
_diffrn_ambient_temperature 296
_diffrn_radiation_probe x-ray
_diffrn_radiation_type CuK\a
_diffrn_radiation_wavelength 1.5418
_exptl_absorpt_coefficient_mu 4.7
_exptl_crystal_density_diffrn 1.177
_refine_ls_number_parameters 110
_refine_ls_number_reflns 2927
_refine_ls_R_factor_gt 0.037
_refine_ls_wR_factor_gt 0.059
_cod_data_source_file EJSSIC-1992-29-Suppl-63-79-2.cif
_cod_data_source_block AlAs-2
_cod_database_code 4030493

loop_
_symmetry_equiv_pos_site_id
_symmetry_equiv_pos_as_xyz
1 x,y,z
2 -x,-y,-z

loop_
_atom_site_label
_atom_site_type_symbol
_atom_site_thermal_displace_type
_atom_site_fract_x
_atom_site_fract_y
_atom_site_fract_z
_atom_site_occupancy
_atom_site_U_iso_or_equiv
As As Uiso 0.12951(3) -0.15882(3) 0.03104(3) 1.000 0.0412(1)
Si1 Si Uiso 0.15840(10) -0.32690(10) -0.16700(10) 1.000 0.0529(3)
Si2 Si Uiso 0.31680(10) -0.22980(10) 0.28260(10) 1.000 0.0546(3)
Al Al Uiso 0.14020(10) 0.07990(10) -0.02200(10) 1.000 0.0471(3)
C1 C Uiso 0.1444(4) 0.0825(4) -0.2319(4) 1.000 0.0742(10)
C2 C Uiso 0.2982(4) 0.1689(4) 0.1600(5) 1.000 0.0798(13)
C11 C Uiso -0.0064(6) -0.2890(5) -0.3634(5) 1.000 0.0988(13)
C12 C Uiso 0.1667(5) -0.5025(4) -0.1134(5) 1.000 0.0887(13)
C13 C Uiso 0.3416(5) -0.3250(5) -0.1839(5) 1.000 0.0963(13)
C21 C Uiso 0.3011(5) -0.0917(5) 0.4376(4) 1.000 0.0785(13)
C22 C Uiso 0.5130(5) -0.2571(6) 0.2871(6) 1.000 0.0975(13)
C23 C Uiso 0.2805(7) -0.3917(5) 0.3287(5) 1.000 0.1026(13)

loop_
_atom_type_symbol
_atom_type_description
_atom_type_scat_dispersion_real
_atom_type_scat_dispersion_imag
_atom_type_scat_source
C C 0.0181 0.0091 ' International Tables Vol C Tables 4.2.6.8 and 6.1.1.4'
Al Al 0.2130 0.2455 ' International Tables Vol C Tables 4.2.6.8 and 6.1.1.4'
As As -0.9300 1.0051 ' International Tables Vol C Tables 4.2.6.8 and 6.1.1.4'
Si Si 0.2541 0.3302 ' International Tables Vol C Tables 4.2.6.8 and 6.1.1.4'

loop_
_geom_angle_atom_site_label_1
_geom_angle_atom_site_label_2
_geom_angle_atom_site_label_3
_geom_angle
_geom_angle_site_symmetry_1
_geom_angle_site_symmetry_3
_geom_angle_publ_flag
Si1 As Si2 108.09(4) . . yes
Si1 As Al 112.15(3) . . yes
Si1 As Al 117.46(4) . 2_555 yes
Si2 As Al 113.16(3) . . yes
Si2 As Al 113.66(4) . 2_555 yes
Al As Al 91.71(4) . 2_555 yes
As Si1 C11 109.32(16) . . yes
As Si1 C12 110.47(14) . . yes
As Si1 C13 109.97(15) . . yes
C11 Si1 C12 110.1(2) . . yes
C11 Si1 C13 108.8(2) . . yes
C12 Si1 C13 108.2(2) . . yes
As Si2 C21 107.90(14) . . yes
As Si2 C22 110.24(16) . . yes
As Si2 C23 110.75(16) . . yes
C21 Si2 C22 109.5(2) . . yes
C21 Si2 C23 108.2(2) . . yes
C22 Si2 C23 110.2(3) . . yes
As Al C1 112.11(12) . . yes
As Al C2 113.15(12) . . yes
As Al As 88.29(4) . 2_555 yes
C1 Al C2 115.01(18) . . yes
As Al C1 112.39(13) 2_555 . yes
As Al C2 113.05(13) 2_555 . yes

loop_
_geom_bond_atom_site_label_1
_geom_bond_atom_site_label_2
_geom_bond_distance
_geom_bond_site_symmetry_2
_geom_bond_publ_flag
As Si1 2.3444(10) . yes
As Si2 2.3461(9) . yes
As Al 2.5378(11) . yes
As Al 2.5327(11) 2_555 yes
Si1 C11 1.853(5) . yes
Si1 C12 1.870(4) . yes
Si1 C13 1.859(5) . yes
Si2 C21 1.854(4) . yes
Si2 C22 1.849(6) . yes
Si2 C23 1.875(6) . yes
Al C1 1.963(4) . yes
Al C2 1.967(4) . yes

loop_
_geom_torsion_atom_site_label_1
_geom_torsion_atom_site_label_2
_geom_torsion_atom_site_label_3
_geom_torsion_atom_site_label_4
_geom_torsion
_geom_torsion_site_symmetry_1
_geom_torsion_site_symmetry_3
_geom_torsion_site_symmetry_4
_geom_torsion_publ_flag
Si2 As Si1 C11 171.0(2) . . . no
Si2 As Si1 C12 49.73(18) . . . no
Si2 As Si1 C13 -69.59(16) . . . no
Al As Si1 C11 -63.6(2) . . . no
Al As Si1 C12 175.17(17) . . . no
Al As Si1 C13 55.84(16) . . . no
Al As Si1 C11 40.8(2) 2_555 . . no
Al As Si1 C12 -80.48(17) 2_555 . . no
Al As Si1 C13 160.20(15) 2_555 . . no
Si1 As Si2 C21 176.68(17) . . . no
Si1 As Si2 C22 57.2(2) . . . no
Si1 As Si2 C23 -65.0(2) . . . no
Al As Si2 C21 51.85(18) . . . no
Al As Si2 C22 -67.6(2) . . . no
Al As Si2 C23 170.1(2) . . . no
Al As Si2 C21 -51.03(18) 2_555 . . no
Al As Si2 C22 -170.51(19) 2_555 . . no
Al As Si2 C23 67.3(2) 2_555 . . no
Si1 As Al C1 7.16(14) . . . no
Si1 As Al C2 -124.90(15) . . . no
Si1 As Al As 120.69(4) . . 2_555 no
Si2 As Al C1 129.76(14) . . . no
Si2 As Al C2 -2.30(15) . . . no
Si2 As Al As -116.71(4) . . 2_555 no
Al As Al C1 -113.53(14) 2_555 . . no
Al As Al C2 114.41(15) 2_555 . . no
Al As Al As 0.02(8) 2_555 . 2_555 no
Si1 As Al As -116.15(4) . 2_555 2_555 no
Si1 As Al C1 130.60(13) . 2_555 2_555 no
Si1 As Al C2 -1.65(14) . 2_555 2_555 no
Si2 As Al As 116.28(3) . 2_555 2_555 no
Si2 As Al C1 3.02(14) . 2_555 2_555 no
Si2 As Al C2 -129.22(13) . 2_555 2_555 no
Al As Al As 0.02(8) . 2_555 2_555 no
Al As Al C1 -113.26(13) . 2_555 2_555 no
Al As Al C2 114.50(14) . 2_555 2_555 no
